data_1573624
_journal_paper_doi 10.1039/D4DT03036B
_chemical_formula_moiety 'C15 H22 Au O P'
_chemical_formula_sum 'C15 H22 Au O P'
_chemical_formula_weight 446.26
_space_group_crystal_system orthorhombic
_space_group_IT_number 29
_space_group_name_Hall 'P -2a -2ab'
_space_group_name_H-M_alt 'P b 21 a'
_atom_sites_solution_hydrogens geom
_atom_sites_solution_primary direct
_audit_creation_date 2024-05-06
_audit_creation_method
;
Olex2 1.5
(compiled 2024.02.16 svn.r378c4104 for OlexSys, GUI svn.r6928)
;
_audit_update_record
;
2024-07-24 deposited with the CCDC.	2025-01-09 downloaded from the CCDC.
;
_cell_angle_alpha 90
_cell_angle_beta 90
_cell_angle_gamma 90
_cell_formula_units_Z 8
_cell_length_a 17.0210(5)
_cell_length_b 9.85683(19)
_cell_length_c 16.7157(3)
_cell_measurement_reflns_used 2769
_cell_measurement_temperature 293(2)
_cell_measurement_theta_max 21.0440
_cell_measurement_theta_min 1.5460
_cell_volume 2804.44(11)
_computing_cell_refinement 'CrysAlisPro 1.171.42.49 (Rigaku OD, 2022)'
_computing_data_collection 'CrysAlisPro 1.171.42.49 (Rigaku OD, 2022)'
_computing_data_reduction 'CrysAlisPro 1.171.42.49 (Rigaku OD, 2022)'
_computing_molecular_graphics 'Olex2 1.5 (Dolomanov et al., 2009)'
_computing_publication_material 'Olex2 1.5 (Dolomanov et al., 2009)'
_computing_structure_refinement 'SHELXL 2018/3 (Sheldrick, 2015)'
_computing_structure_solution 'SHELXS  (Sheldrick, 2008)'
_diffrn_ambient_environment 'Diamond Anvil Cell filled with daphne-7575'
_diffrn_ambient_pressure 1620000
_diffrn_ambient_temperature 293(2)
_diffrn_crystal_treatment 'pressurized rapidly in daphne-7575 as a hydrostatic medium'
_diffrn_detector 'Hybrid Pixel Array Detector'
_diffrn_detector_area_resol_mean 13.3333
_diffrn_measured_fraction_theta_full 0.808
_diffrn_measured_fraction_theta_max 0.536
_diffrn_measurement_details
;
List of Runs (angles in degrees, time in seconds):

  # Type    Start    End  Width  t~exp~   \w     \q     \k     \f   Frames
#--------------------------------------------------------------------------
  1  \w    -39.00  39.00   0.50    1.00    --    0.00   0.00   0.00  156
;
_diffrn_measurement_device 'abstract diffractometer'
_diffrn_measurement_device_type 'esperanto-CrysAlisPro-abstract goniometer imported esperanto images'
_diffrn_measurement_method '\w scans'
_diffrn_measurement_specimen_support 'Diamond Anvil Cell, effective opening angle 39 deg.'
_diffrn_orient_matrix_type 'CrysAlisPro convention (1999,Acta A55,543-557)'
_diffrn_orient_matrix_UB_11 0.0193630512
_diffrn_orient_matrix_UB_12 0.0211241915
_diffrn_orient_matrix_UB_13 0.0075416112
_diffrn_orient_matrix_UB_21 0.0138128207
_diffrn_orient_matrix_UB_22 -0.0332979437
_diffrn_orient_matrix_UB_23 -0.0043257544
_diffrn_orient_matrix_UB_31 0.0037710185
_diffrn_orient_matrix_UB_32 0.0132409814
_diffrn_orient_matrix_UB_33 -0.0229407566
_diffrn_radiation_monochromator synchrotron
_diffrn_radiation_probe x-ray
_diffrn_radiation_type synchrotron
_diffrn_radiation_wavelength 0.410
_diffrn_reflns_av_R_equivalents 0.0308
_diffrn_reflns_av_unetI/netI 0.0668
_diffrn_reflns_Laue_measured_fraction_full 0.808
_diffrn_reflns_Laue_measured_fraction_max 0.536
_diffrn_reflns_limit_h_max 22
_diffrn_reflns_limit_h_min -20
_diffrn_reflns_limit_k_max 16
_diffrn_reflns_limit_k_min -14
_diffrn_reflns_limit_l_max 25
_diffrn_reflns_limit_l_min -23
_diffrn_reflns_number 10170
_diffrn_reflns_point_group_measured_fraction_full 0.749
_diffrn_reflns_point_group_measured_fraction_max 0.454
_diffrn_reflns_theta_full 14.241
_diffrn_reflns_theta_max 21.587
_diffrn_reflns_theta_min 1.546
_diffrn_source synchrotron
_exptl_absorpt_coefficient_mu 2.577
_exptl_absorpt_correction_T_max 1.00000
_exptl_absorpt_correction_T_min 0.88383
_exptl_absorpt_correction_type multi-scan
_exptl_absorpt_process_details
;
CrysAlisPro 1.171.42.49 (Rigaku Oxford Diffraction, 2022)
Empirical absorption correction using spherical harmonics,
implemented in SCALE3 ABSPACK scaling algorithm.
;
_exptl_crystal_colour colourless
_exptl_crystal_colour_primary colourless
_exptl_crystal_density_diffrn 2.114
_exptl_crystal_description needle
_exptl_crystal_F_000 1712
_exptl_crystal_preparation 'Mounted in a Diamond-Anvil Cell using daphne-7575 as pressure medium.,Luminescent'
_exptl_crystal_pressure_history 'Pressurized to 1.62 GPa and left to stabilize over ? hours.'
_exptl_crystal_recrystallization_method 'Re-crystallisation from solvent: n-pentane/dichloromethane'
_exptl_crystal_size_max 0.002
_exptl_crystal_size_mid 0.0015
_exptl_crystal_size_min 0.001
_refine_diff_density_max 1.722
_refine_diff_density_min -1.151
_refine_diff_density_rms 0.175
_refine_ls_abs_structure_details
;
 Refined as an inversion twin.
;
_refine_ls_abs_structure_Flack 0.30(4)
_refine_ls_extinction_method none
_refine_ls_goodness_of_fit_ref 0.982
_refine_ls_hydrogen_treatment constr
_refine_ls_matrix_type full
_refine_ls_number_parameters 334
_refine_ls_number_reflns 7714
_refine_ls_number_restraints 1
_refine_ls_restrained_S_all 0.982
_refine_ls_R_factor_all 0.0584
_refine_ls_R_factor_gt 0.0412
_refine_ls_shift/su_max 0.001
_refine_ls_shift/su_mean 0.000
_refine_ls_structure_factor_coef Fsqd
_refine_ls_weighting_details 'w=1/[\s^2^(Fo^2^)+(0.0416P)^2^] where P=(Fo^2^+2Fc^2^)/3'
_refine_ls_weighting_scheme calc
_refine_ls_wR_factor_gt 0.1017
_refine_ls_wR_factor_ref 0.1116
_reflns_Friedel_coverage 0.625
_reflns_Friedel_fraction_full 0.682
_reflns_Friedel_fraction_max 0.365
_reflns_number_gt 5773
_reflns_number_total 7714
_reflns_threshold_expression 'I > 2\s(I)'
_cod_data_source_file d4dt03036b3.cif
_cod_data_source_block 0002_1p62GPa
_cod_original_cell_volume 2804.45(12)
_cod_database_code 1573624
_shelx_shelxl_version_number 2018/3
_chemical_oxdiff_formula 'C15 H22 O P Au'
_shelx_space_group_comment
;
The symmetry employed for this shelxl refinement is uniquely defined
by the following loop, which should always be used as a source of
symmetry information in preference to the above space-group names.
They are only intended as comments.
;
_shelx_estimated_absorpt_t_max 0.997
_shelx_estimated_absorpt_t_min 0.995
_diffrn_orient_matrix_axis[1] matrixX
_diffrn_orient_matrix_axis[2] matrixY
_diffrn_orient_matrix_axis[3] matrixZ
_olex2_refinement_description
;
1. Twinned data refinement
 Scales: 0.70(4)
 0.30(4)
2. Fixed Uiso
 At 1.2 times of:
  All C(H) groups, All C(H,H) groups
 At 1.5 times of:
  All C(H,H,H) groups
3.a Secondary CH2 refined with riding coordinates:
 C10(H10A,H10B), C30(H30A,H30B), C32(H32A,H32B), C12(H12A,H12B), C14(H14A,
 H14B), C34(H34A,H34B)
3.b Aromatic/amide H refined with riding coordinates:
 C27(H27), C24(H24), C28(H28), C25(H25), C7(H7), C8(H8), C4(H4), C5(H5)
3.c Idealised Me refined as rotating group:
 C11(H11A,H11B,H11C), C31(H31A,H31B,H31C), C9(H9A,H9B,H9C), C35(H35A,H35B,
 H35C), C33(H33A,H33B,H33C), C15(H15A,H15B,H15C), C13(H13A,H13B,H13C), C29(H29A,
 H29B,H29C)
;
_olex2_submission_special_instructions 'No special instructions were received'
_oxdiff_exptl_absorpt_empirical_details
;
Empirical correction (ABSPACK) includes:
- Absorption correction using spherical harmonics
- Frame scaling
- Detector area scaling
;
_oxdiff_exptl_absorpt_empirical_full_max 1.181
_oxdiff_exptl_absorpt_empirical_full_min 0.856

loop_
_space_group_symop_operation_xyz
'x, y, z'
'-x, y+1/2, -z'
'x+1/2, y, -z'
'-x+1/2, y+1/2, z'

loop_
_atom_site_label
_atom_site_type_symbol
_atom_site_fract_x
_atom_site_fract_y
_atom_site_fract_z
_atom_site_U_iso_or_equiv
_atom_site_adp_type
_atom_site_occupancy
_atom_site_site_symmetry_order
_atom_site_calc_flag
_atom_site_refinement_flags_posn
_atom_site_refinement_flags_adp
_atom_site_refinement_flags_occupancy
_atom_site_disorder_assembly
_atom_site_disorder_group
Au2 Au 0.63354(3) -0.00832(3) 0.42041(2) 0.03550(11) Uani 1 1 d . . . . .
Au1 Au 0.37760(3) 0.70738(4) 0.07776(2) 0.03575(11) Uani 1 1 d . . . . .
P1 P 0.37750(18) 0.9041(5) 0.00533(16) 0.0315(9) Uani 1 1 d . . . . .
P2 P 0.62810(18) -0.1975(5) 0.49742(17) 0.0310(9) Uani 1 1 d . . . . .
C23 C 0.6351(8) 0.4153(15) 0.3037(7) 0.037(3) Uani 1 1 d . . . . .
C21 C 0.6345(9) 0.1689(14) 0.3637(7) 0.042(3) Uani 1 1 d . . . . .
C26 C 0.6368(8) 0.6732(12) 0.2336(6) 0.036(3) Uani 1 1 d . . . . .
C22 C 0.6348(8) 0.2855(16) 0.3372(7) 0.038(3) Uani 1 1 d . . . . .
O2 O 0.6431(7) 0.7953(11) 0.1970(6) 0.054(3) Uani 1 1 d . . . . .
C1 C 0.3790(9) 0.5249(16) 0.1319(9) 0.047(4) Uani 1 1 d . . . . .
C2 C 0.3796(8) 0.4131(16) 0.1583(7) 0.038(3) Uani 1 1 d . . . . .
C27 C 0.5671(8) 0.6211(10) 0.2622(6) 0.036(2) Uani 1 1 d . . . . .
H27 H 0.520738 0.670500 0.257799 0.043 Uiso 1 1 calc R U . . .
C24 C 0.7042(7) 0.4726(10) 0.2746(6) 0.037(2) Uani 1 1 d . . . . .
H24 H 0.750723 0.423614 0.278656 0.044 Uiso 1 1 calc R U . . .
C28 C 0.5671(7) 0.4939(12) 0.2978(5) 0.039(2) Uani 1 1 d . . . . .
H28 H 0.520307 0.459868 0.318340 0.047 Uiso 1 1 calc R U . . .
C25 C 0.7060(8) 0.5972(13) 0.2405(7) 0.043(3) Uani 1 1 d . . . . .
H25 H 0.753236 0.632351 0.221690 0.052 Uiso 1 1 calc R U . . .
C7 C 0.4503(9) 0.1103(12) 0.2716(6) 0.042(3) Uani 1 1 d . . . . .
H7 H 0.493765 0.084485 0.301749 0.050 Uiso 1 1 calc R U . . .
C8 C 0.4477(9) 0.2362(11) 0.2369(7) 0.043(3) Uani 1 1 d . . . . .
H8 H 0.490129 0.294903 0.242475 0.051 Uiso 1 1 calc R U . . .
C3 C 0.3812(7) 0.2775(14) 0.1926(6) 0.031(2) Uani 1 1 d . . . . .
C10 C 0.4046(9) 0.8705(11) -0.0980(6) 0.041(3) Uani 1 1 d . . . . .
H10A H 0.380610 0.938349 -0.132209 0.049 Uiso 1 1 calc R U . . .
H10B H 0.461129 0.878217 -0.103536 0.049 Uiso 1 1 calc R U . . .
C11 C 0.3785(8) 0.7285(13) -0.1257(7) 0.045(3) Uani 1 1 d . . . . .
H11A H 0.404336 0.706464 -0.175106 0.068 Uiso 1 1 calc R U . . .
H11B H 0.322679 0.727791 -0.133587 0.068 Uiso 1 1 calc R U . . .
H11C H 0.392389 0.662805 -0.085749 0.068 Uiso 1 1 calc R U . . .
C31 C 0.6626(10) -0.0360(11) 0.6288(7) 0.047(3) Uani 1 1 d . . . . .
H31A H 0.674840 0.034140 0.590959 0.070 Uiso 1 1 calc R U . . .
H31B H 0.694575 -0.024950 0.675680 0.070 Uiso 1 1 calc R U . . .
H31C H 0.608169 -0.030232 0.643360 0.070 Uiso 1 1 calc R U . . .
C30 C 0.6788(8) -0.1731(10) 0.5916(6) 0.036(2) Uani 1 1 d . . . . .
H30A H 0.662792 -0.243599 0.628697 0.043 Uiso 1 1 calc R U . . .
H30B H 0.734929 -0.182449 0.582903 0.043 Uiso 1 1 calc R U . . .
O1 O 0.3975(8) -0.1014(11) 0.3005(7) 0.066(3) Uani 1 1 d . . . . .
C4 C 0.3191(7) 0.1852(11) 0.1836(6) 0.037(2) Uani 1 1 d . . . . .
H4 H 0.274852 0.210717 0.154671 0.045 Uiso 1 1 calc R U . . .
C32 C 0.6691(9) -0.3514(11) 0.4554(6) 0.045(3) Uani 1 1 d . . . . .
H32A H 0.647219 -0.364537 0.402399 0.054 Uiso 1 1 calc R U . . .
H32B H 0.725364 -0.339360 0.449430 0.054 Uiso 1 1 calc R U . . .
C12 C 0.2830(7) 0.9883(14) -0.0011(7) 0.043(2) Uani 1 1 d . . . . .
H12A H 0.267198 1.015947 0.052244 0.051 Uiso 1 1 calc R U . . .
H12B H 0.288835 1.069701 -0.033114 0.051 Uiso 1 1 calc R U . . .
C14 C 0.4464(8) 1.0331(10) 0.0370(6) 0.036(2) Uani 1 1 d . . . . .
H14A H 0.439735 1.048862 0.093876 0.043 Uiso 1 1 calc R U . . .
H14B H 0.499440 0.999750 0.028699 0.043 Uiso 1 1 calc R U . . .
C9 C 0.3480(10) -0.2077(14) 0.2819(8) 0.055(4) Uani 1 1 d . . . . .
H9A H 0.356331 -0.234629 0.227330 0.082 Uiso 1 1 calc R U . . .
H9B H 0.294411 -0.179502 0.288677 0.082 Uiso 1 1 calc R U . . .
H9C H 0.358749 -0.282952 0.316647 0.082 Uiso 1 1 calc R U . . .
C35 C 0.4745(9) -0.2659(12) 0.4540(7) 0.047(3) Uani 1 1 d . . . . .
H35A H 0.477638 -0.191821 0.416841 0.071 Uiso 1 1 calc R U . . .
H35B H 0.421186 -0.276094 0.471812 0.071 Uiso 1 1 calc R U . . .
H35C H 0.491375 -0.347886 0.428278 0.071 Uiso 1 1 calc R U . . .
C34 C 0.5277(8) -0.2366(12) 0.5263(6) 0.040(3) Uani 1 1 d . . . . .
H34A H 0.527914 -0.315126 0.561300 0.048 Uiso 1 1 calc R U . . .
H34B H 0.506305 -0.160770 0.556117 0.048 Uiso 1 1 calc R U . . .
C6 C 0.3875(9) 0.0213(14) 0.2615(7) 0.040(3) Uani 1 1 d . . . . .
C5 C 0.3224(8) 0.0573(11) 0.2170(7) 0.041(3) Uani 1 1 d . . . . .
H5 H 0.281405 -0.003739 0.209623 0.049 Uiso 1 1 calc R U . . .
C33 C 0.6546(11) -0.4783(12) 0.5041(9) 0.062(5) Uani 1 1 d . . . . .
H33A H 0.677402 -0.554944 0.477340 0.093 Uiso 1 1 calc R U . . .
H33B H 0.599024 -0.492250 0.509886 0.093 Uiso 1 1 calc R U . . .
H33C H 0.678017 -0.468365 0.556008 0.093 Uiso 1 1 calc R U . . .
C15 C 0.4369(10) 1.1679(12) -0.0073(8) 0.053(4) Uani 1 1 d . . . . .
H15A H 0.442443 1.152986 -0.063822 0.079 Uiso 1 1 calc R U . . .
H15B H 0.476525 1.230383 0.010395 0.079 Uiso 1 1 calc R U . . .
H15C H 0.385865 1.204847 0.003566 0.079 Uiso 1 1 calc R U . . .
C13 C 0.2200(9) 0.9035(13) -0.0362(7) 0.053(3) Uani 1 1 d . . . . .
H13A H 0.229507 0.891892 -0.092392 0.080 Uiso 1 1 calc R U . . .
H13B H 0.170193 0.947171 -0.028477 0.080 Uiso 1 1 calc R U . . .
H13C H 0.219535 0.816391 -0.010475 0.080 Uiso 1 1 calc R U . . .
C29 C 0.5752(11) 0.8834(14) 0.1996(9) 0.062(4) Uani 1 1 d . . . . .
H29A H 0.536378 0.851411 0.162421 0.094 Uiso 1 1 calc R U . . .
H29B H 0.590549 0.973990 0.185404 0.094 Uiso 1 1 calc R U . . .
H29C H 0.553577 0.883290 0.252618 0.094 Uiso 1 1 calc R U . . .

loop_
_atom_site_aniso_label
_atom_site_aniso_U_11
_atom_site_aniso_U_22
_atom_site_aniso_U_33
_atom_site_aniso_U_23
_atom_site_aniso_U_13
_atom_site_aniso_U_12
Au2 0.0376(3) 0.0335(2) 0.03540(18) 0.0044(3) -0.00176(14) -0.00078(17)
Au1 0.0355(3) 0.0363(2) 0.03547(19) 0.0056(3) 0.00184(15) -0.00046(15)
P1 0.031(3) 0.033(2) 0.0314(13) -0.0013(11) -0.0008(10) 0.0001(10)
P2 0.029(3) 0.032(2) 0.0319(14) 0.0011(10) -0.0010(10) 0.0006(10)
C23 0.043(10) 0.033(7) 0.035(5) -0.001(5) 0.000(4) 0.004(5)
C21 0.059(11) 0.029(7) 0.036(5) 0.013(4) 0.003(5) 0.010(4)
C26 0.046(10) 0.030(6) 0.033(5) 0.008(4) 0.000(4) -0.007(4)
C22 0.039(9) 0.038(7) 0.037(5) 0.003(5) 0.003(4) -0.004(5)
O2 0.062(9) 0.042(6) 0.058(5) 0.021(4) 0.002(5) -0.005(5)
C1 0.045(12) 0.045(9) 0.052(7) -0.008(6) 0.009(5) -0.003(4)
C2 0.029(9) 0.042(8) 0.043(6) 0.000(5) 0.007(4) -0.003(4)
C27 0.040(8) 0.033(5) 0.035(4) 0.001(4) -0.007(4) 0.007(4)
C24 0.026(8) 0.037(6) 0.048(5) -0.005(4) -0.002(4) -0.001(4)
C28 0.045(8) 0.034(5) 0.038(4) 0.006(4) 0.001(4) -0.006(5)
C25 0.025(9) 0.058(8) 0.047(5) -0.005(5) 0.000(5) -0.014(5)
C7 0.040(10) 0.045(6) 0.039(5) -0.001(4) -0.018(5) 0.006(5)
C8 0.039(10) 0.044(6) 0.044(5) 0.000(4) -0.003(5) -0.005(4)
C3 0.033(9) 0.027(6) 0.032(4) 0.002(4) 0.003(4) 0.004(4)
C10 0.037(9) 0.041(6) 0.044(5) 0.003(4) 0.000(5) 0.002(5)
C11 0.058(11) 0.043(7) 0.035(5) -0.008(4) 0.003(4) 0.000(5)
C31 0.053(11) 0.043(7) 0.045(5) -0.015(4) -0.002(5) 0.002(5)
C30 0.035(8) 0.039(5) 0.034(4) 0.000(3) -0.009(4) -0.003(4)
O1 0.090(11) 0.041(6) 0.069(6) 0.012(5) -0.039(6) 0.004(6)
C4 0.027(8) 0.052(6) 0.032(4) 0.002(4) 0.000(4) 0.003(4)
C32 0.048(11) 0.045(6) 0.041(5) -0.010(4) -0.002(5) 0.007(5)
C12 0.032(8) 0.043(5) 0.053(5) -0.002(5) -0.002(4) 0.002(6)
C14 0.022(8) 0.042(5) 0.044(5) 0.003(4) 0.000(4) -0.002(4)
C9 0.060(12) 0.052(8) 0.052(6) -0.001(5) 0.015(6) -0.006(6)
C35 0.041(11) 0.057(7) 0.043(6) 0.000(5) -0.002(5) -0.008(5)
C34 0.038(9) 0.051(6) 0.032(5) -0.003(4) -0.001(4) 0.001(5)
C6 0.035(10) 0.048(8) 0.036(5) -0.001(5) 0.001(4) 0.001(4)
C5 0.038(9) 0.039(6) 0.045(5) -0.001(4) -0.002(5) -0.007(5)
C33 0.091(15) 0.030(7) 0.065(8) 0.009(5) -0.007(8) 0.004(6)
C15 0.040(12) 0.047(7) 0.072(8) 0.005(5) -0.006(7) -0.009(5)
C13 0.031(11) 0.058(8) 0.070(7) -0.020(6) -0.012(6) 0.004(5)
C29 0.062(14) 0.045(7) 0.081(9) 0.012(6) 0.008(8) 0.012(6)

loop_
_atom_type_symbol
_atom_type_description
_atom_type_scat_dispersion_real
_atom_type_scat_dispersion_imag
_atom_type_scat_source
C C -0.0011 0.0005 'International Tables Vol C Tables 4.2.6.8 and 6.1.1.4'
H H 0.0000 0.0000 'International Tables Vol C Tables 4.2.6.8 and 6.1.1.4'
O O -0.0014 0.0018 'International Tables Vol C Tables 4.2.6.8 and 6.1.1.4'
P P 0.0222 0.0304 'International Tables Vol C Tables 4.2.6.8 and 6.1.1.4'
Au Au -1.2602 3.5750 'International Tables Vol C Tables 4.2.6.8 and 6.1.1.4'

loop_
_axis.id
_axis.type
_axis.equipment
_axis.parity
_axis.depends_on
_axis.zero
_axis.vector[1]
_axis.vector[2]
_axis.vector[3]
source . source . . . 1.00000000 0.00000000 0.00000000
omega rotation goniometer -1 . -0.00106000 0.00000000 0.00000000 1.00000000
kappa rotation goniometer -1 omega 0.00000000 -0.76604444 0.00000000 0.64278761
phi rotation goniometer -1 kappa . 0.00000000 0.00000000 1.00000000
theta rotation goniometer -1 . 0.00200000 0.00000000 0.00000000 1.00000000
matrixX general general . phi . 1.00000000 0.00000000 0.00000000
matrixY general general . phi . 0.00000000 1.00000000 0.00000000
matrixZ general general . phi . 0.00000000 0.00000000 1.00000000
dacX translation general . phi . 0.00000000 1.00000000 0.00000000
dacY translation general . phi . -1.00000000 0.00000000 0.00000000
dacZ translation general . phi . 0.00000000 0.00000000 1.00000000

loop_
_geom_angle_atom_site_label_1
_geom_angle_atom_site_label_2
_geom_angle_atom_site_label_3
_geom_angle
_geom_angle_site_symmetry_1
_geom_angle_site_symmetry_3
_geom_angle_publ_flag
C21 Au2 P2 173.6(4) . . ?
C1 Au1 P1 174.7(4) . . ?
C10 P1 Au1 110.4(4) . . ?
C12 P1 Au1 114.9(4) . . ?
C12 P1 C10 104.6(6) . . ?
C14 P1 Au1 116.1(4) . . ?
C14 P1 C10 104.0(6) . . ?
C14 P1 C12 105.7(6) . . ?
C30 P2 Au2 111.4(4) . . ?
C30 P2 C34 104.2(5) . . ?
C32 P2 Au2 116.9(4) . . ?
C32 P2 C30 105.3(6) . . ?
C32 P2 C34 106.7(6) . . ?
C34 P2 Au2 111.3(4) . . ?
C24 C23 C22 121.0(12) . . ?
C24 C23 C28 116.8(13) . . ?
C28 C23 C22 122.2(12) . . ?
C22 C21 Au2 172.5(11) . . ?
O2 C26 C27 123.8(12) . . ?
O2 C26 C25 116.4(12) . . ?
C27 C26 C25 119.8(11) . . ?
C21 C22 C23 177.4(13) . . ?
C26 O2 C29 117.1(11) . . ?
C2 C1 Au1 175.1(12) . . ?
C1 C2 C3 178.5(15) . . ?
C26 C27 H27 120.5 . . ?
C26 C27 C28 119.0(11) . . ?
C28 C27 H27 120.5 . . ?
C23 C24 H24 118.9 . . ?
C25 C24 C23 122.3(12) . . ?
C25 C24 H24 118.9 . . ?
C23 C28 H28 118.9 . . ?
C27 C28 C23 122.1(11) . . ?
C27 C28 H28 118.9 . . ?
C26 C25 H25 120.0 . . ?
C24 C25 C26 120.0(11) . . ?
C24 C25 H25 120.0 . . ?
C8 C7 H7 120.2 . . ?
C8 C7 C6 119.6(11) . . ?
C6 C7 H7 120.2 . . ?
C7 C8 H8 119.7 . . ?
C7 C8 C3 120.6(12) . . ?
C3 C8 H8 119.7 . . ?
C8 C3 C2 119.1(12) . . ?
C4 C3 C2 122.7(10) . . ?
C4 C3 C8 118.2(11) . . ?
P1 C10 H10A 109.2 . . ?
P1 C10 H10B 109.2 . . ?
H10A C10 H10B 107.9 . . ?
C11 C10 P1 112.2(8) . . ?
C11 C10 H10A 109.2 . . ?
C11 C10 H10B 109.2 . . ?
C10 C11 H11A 109.5 . . ?
C10 C11 H11B 109.5 . . ?
C10 C11 H11C 109.5 . . ?
H11A C11 H11B 109.5 . . ?
H11A C11 H11C 109.5 . . ?
H11B C11 H11C 109.5 . . ?
H31A C31 H31B 109.5 . . ?
H31A C31 H31C 109.5 . . ?
H31B C31 H31C 109.5 . . ?
C30 C31 H31A 109.5 . . ?
C30 C31 H31B 109.5 . . ?
C30 C31 H31C 109.5 . . ?
P2 C30 H30A 109.0 . . ?
P2 C30 H30B 109.0 . . ?
C31 C30 P2 112.9(8) . . ?
C31 C30 H30A 109.0 . . ?
C31 C30 H30B 109.0 . . ?
H30A C30 H30B 107.8 . . ?
C9 O1 C6 118.8(11) . . ?
C3 C4 H4 119.4 . . ?
C5 C4 C3 121.3(11) . . ?
C5 C4 H4 119.4 . . ?
P2 C32 H32A 108.5 . . ?
P2 C32 H32B 108.5 . . ?
H32A C32 H32B 107.5 . . ?
C33 C32 P2 114.9(9) . . ?
C33 C32 H32A 108.5 . . ?
C33 C32 H32B 108.5 . . ?
P1 C12 H12A 108.7 . . ?
P1 C12 H12B 108.7 . . ?
H12A C12 H12B 107.6 . . ?
C13 C12 P1 114.0(10) . . ?
C13 C12 H12A 108.7 . . ?
C13 C12 H12B 108.7 . . ?
P1 C14 H14A 108.9 . . ?
P1 C14 H14B 108.9 . . ?
H14A C14 H14B 107.7 . . ?
C15 C14 P1 113.6(9) . . ?
C15 C14 H14A 108.9 . . ?
C15 C14 H14B 108.9 . . ?
O1 C9 H9A 109.5 . . ?
O1 C9 H9B 109.5 . . ?
O1 C9 H9C 109.5 . . ?
H9A C9 H9B 109.5 . . ?
H9A C9 H9C 109.5 . . ?
H9B C9 H9C 109.5 . . ?
H35A C35 H35B 109.5 . . ?
H35A C35 H35C 109.5 . . ?
H35B C35 H35C 109.5 . . ?
C34 C35 H35A 109.5 . . ?
C34 C35 H35B 109.5 . . ?
C34 C35 H35C 109.5 . . ?
P2 C34 H34A 109.1 . . ?
P2 C34 H34B 109.1 . . ?
C35 C34 P2 112.7(7) . . ?
C35 C34 H34A 109.1 . . ?
C35 C34 H34B 109.1 . . ?
H34A C34 H34B 107.8 . . ?
O1 C6 C7 113.5(12) . . ?
C5 C6 C7 121.3(12) . . ?
C5 C6 O1 125.3(13) . . ?
C4 C5 C6 119.1(12) . . ?
C4 C5 H5 120.5 . . ?
C6 C5 H5 120.5 . . ?
C32 C33 H33A 109.5 . . ?
C32 C33 H33B 109.5 . . ?
C32 C33 H33C 109.5 . . ?
H33A C33 H33B 109.5 . . ?
H33A C33 H33C 109.5 . . ?
H33B C33 H33C 109.5 . . ?
C14 C15 H15A 109.5 . . ?
C14 C15 H15B 109.5 . . ?
C14 C15 H15C 109.5 . . ?
H15A C15 H15B 109.5 . . ?
H15A C15 H15C 109.5 . . ?
H15B C15 H15C 109.5 . . ?
C12 C13 H13A 109.5 . . ?
C12 C13 H13B 109.5 . . ?
C12 C13 H13C 109.5 . . ?
H13A C13 H13B 109.5 . . ?
H13A C13 H13C 109.5 . . ?
H13B C13 H13C 109.5 . . ?
O2 C29 H29A 109.5 . . ?
O2 C29 H29B 109.5 . . ?
O2 C29 H29C 109.5 . . ?
H29A C29 H29B 109.5 . . ?
H29A C29 H29C 109.5 . . ?
H29B C29 H29C 109.5 . . ?

loop_
_geom_bond_atom_site_label_1
_geom_bond_atom_site_label_2
_geom_bond_distance
_geom_bond_site_symmetry_2
_geom_bond_publ_flag
Au2 P2 2.268(4) . ?
Au2 C21 1.988(12) . ?
Au1 P1 2.286(5) . ?
Au1 C1 2.013(17) . ?
P1 C10 1.818(11) . ?
P1 C12 1.812(12) . ?
P1 C14 1.810(12) . ?
P2 C30 1.812(10) . ?
P2 C32 1.811(12) . ?
P2 C34 1.817(14) . ?
C23 C22 1.40(2) . ?
C23 C24 1.393(17) . ?
C23 C28 1.396(17) . ?
C21 C22 1.231(19) . ?
C26 O2 1.355(15) . ?
C26 C27 1.378(18) . ?
C26 C25 1.401(19) . ?
O2 C29 1.447(18) . ?
C1 C2 1.19(2) . ?
C2 C3 1.45(2) . ?
C27 H27 0.9300 . ?
C27 C28 1.388(15) . ?
C24 H24 0.9300 . ?
C24 C25 1.354(15) . ?
C28 H28 0.9300 . ?
C25 H25 0.9300 . ?
C7 H7 0.9300 . ?
C7 C8 1.370(15) . ?
C7 C6 1.394(19) . ?
C8 H8 0.9300 . ?
C8 C3 1.413(17) . ?
C3 C4 1.402(18) . ?
C10 H10A 0.9700 . ?
C10 H10B 0.9700 . ?
C10 C11 1.539(17) . ?
C11 H11A 0.9600 . ?
C11 H11B 0.9600 . ?
C11 H11C 0.9600 . ?
C31 H31A 0.9600 . ?
C31 H31B 0.9600 . ?
C31 H31C 0.9600 . ?
C31 C30 1.513(14) . ?
C30 H30A 0.9700 . ?
C30 H30B 0.9700 . ?
O1 C9 1.381(19) . ?
O1 C6 1.384(17) . ?
C4 H4 0.9300 . ?
C4 C5 1.380(15) . ?
C32 H32A 0.9700 . ?
C32 H32B 0.9700 . ?
C32 C33 1.513(17) . ?
C12 H12A 0.9700 . ?
C12 H12B 0.9700 . ?
C12 C13 1.481(17) . ?
C14 H14A 0.9700 . ?
C14 H14B 0.9700 . ?
C14 C15 1.530(15) . ?
C9 H9A 0.9600 . ?
C9 H9B 0.9600 . ?
C9 H9C 0.9600 . ?
C35 H35A 0.9600 . ?
C35 H35B 0.9600 . ?
C35 H35C 0.9600 . ?
C35 C34 1.538(14) . ?
C34 H34A 0.9700 . ?
C34 H34B 0.9700 . ?
C6 C5 1.381(19) . ?
C5 H5 0.9300 . ?
C33 H33A 0.9600 . ?
C33 H33B 0.9600 . ?
C33 H33C 0.9600 . ?
C15 H15A 0.9600 . ?
C15 H15B 0.9600 . ?
C15 H15C 0.9600 . ?
C13 H13A 0.9600 . ?
C13 H13B 0.9600 . ?
C13 H13C 0.9600 . ?
C29 H29A 0.9600 . ?
C29 H29B 0.9600 . ?
C29 H29C 0.9600 . ?

loop_
_geom_torsion_atom_site_label_1
_geom_torsion_atom_site_label_2
_geom_torsion_atom_site_label_3
_geom_torsion_atom_site_label_4
_geom_torsion
_geom_torsion_site_symmetry_1
_geom_torsion_site_symmetry_2
_geom_torsion_site_symmetry_3
_geom_torsion_site_symmetry_4
_geom_torsion_publ_flag
Au2 P2 C30 C31 42.2(10) . . . . ?
Au2 P2 C32 C33 -172.3(9) . . . . ?
Au2 P2 C34 C35 61.7(9) . . . . ?
Au1 P1 C10 C11 31.0(11) . . . . ?
Au1 P1 C12 C13 -58.0(10) . . . . ?
Au1 P1 C14 C15 -173.2(8) . . . . ?
C23 C24 C25 C26 0.0(16) . . . . ?
C26 C27 C28 C23 -1.7(15) . . . . ?
C22 C23 C24 C25 178.8(10) . . . . ?
C22 C23 C28 C27 -177.9(11) . . . . ?
O2 C26 C27 C28 179.1(10) . . . . ?
O2 C26 C25 C24 -178.3(10) . . . . ?
C2 C3 C4 C5 -179.9(10) . . . . ?
C27 C26 O2 C29 9.9(18) . . . . ?
C27 C26 C25 C24 0.6(17) . . . . ?
C24 C23 C28 C27 2.1(16) . . . . ?
C28 C23 C24 C25 -1.3(16) . . . . ?
C25 C26 O2 C29 -171.3(12) . . . . ?
C25 C26 C27 C28 0.3(16) . . . . ?
C7 C8 C3 C2 178.4(10) . . . . ?
C7 C8 C3 C4 -1.5(17) . . . . ?
C7 C6 C5 C4 -1.5(19) . . . . ?
C8 C7 C6 O1 -179.3(11) . . . . ?
C8 C7 C6 C5 0.0(19) . . . . ?
C8 C3 C4 C5 0.0(16) . . . . ?
C3 C4 C5 C6 1.5(17) . . . . ?
C10 P1 C12 C13 63.2(11) . . . . ?
C10 P1 C14 C15 65.3(10) . . . . ?
C30 P2 C32 C33 63.5(12) . . . . ?
C30 P2 C34 C35 -178.2(8) . . . . ?
O1 C6 C5 C4 177.7(11) . . . . ?
C32 P2 C30 C31 169.9(10) . . . . ?
C32 P2 C34 C35 -67.0(9) . . . . ?
C12 P1 C10 C11 -93.1(10) . . . . ?
C12 P1 C14 C15 -44.6(10) . . . . ?
C14 P1 C10 C11 156.3(10) . . . . ?
C14 P1 C12 C13 172.6(9) . . . . ?
C9 O1 C6 C7 -166.6(13) . . . . ?
C9 O1 C6 C5 14(2) . . . . ?
C34 P2 C30 C31 -77.9(10) . . . . ?
C34 P2 C32 C33 -46.9(12) . . . . ?
C6 C7 C8 C3 1.5(18) . . . . ?

loop_
_twin_individual_id
_twin_individual_mass_fraction_refined
1 0.70(4)
2 0.30(4)
